data_7013919
loop_
_publ_author_name
'Maspoch, D.'
'Ruiz-Molina, D'
'Wurst, K.'
'Vidal-Gancedo, J'
'Rovira, C.'
'Veciana, J.'

_publ_section_title
;
 Synthesis, structural and magnetic properties of a series of
 copper(II) complexes containing a monocarboxylated
 perchlorotriphenylmethyl radical as a coordinating open-shell ligand.
;
_journal_issue 7
_journal_name_full 'Dalton transactions (Cambridge, England : 2003)'
_journal_page_first 1073
_journal_page_last 1082
_journal_paper_doi 10.1039/b316458f
_journal_year 2004
_chemical_formula_moiety 'C32 H36 Au2 N8, 4(H2 O), 2(Br)'
_chemical_formula_sum 'C32 H44 Au2 Br2 N8 O4'
_chemical_formula_weight 1158.5
_space_group_IT_number 14
_symmetry_cell_setting monoclinic
_symmetry_space_group_name_Hall '-P 2yn'
_symmetry_space_group_name_H-M 'P 1 21/n 1'
_audit_creation_date 03-05-07
_audit_creation_method Xtal3.6
_cell_angle_alpha 90.00000
_cell_angle_beta 101.0040(10)
_cell_angle_gamma 90.00000
_cell_formula_units_Z 2
_cell_length_a 11.6088(6)
_cell_length_b 8.4127(5)
_cell_length_c 19.9930(10)
_cell_measurement_reflns_used 10026
_cell_measurement_temperature 150(2)
_cell_measurement_theta_max 37.53
_cell_measurement_theta_min 2.63
_cell_volume 1916.64(18)
_computing_cell_refinement 'Siemens SAINT (Siemens, 1995)'
_computing_data_collection 'Siemens SMART (Siemens, 1995)'
_computing_data_reduction 'xtal ADDREF SORTRF'
_computing_molecular_graphics xtal
_computing_publication_material 'xtal BONDLA CIFIO'
_computing_structure_refinement 'xtal CRYLSQ'
_computing_structure_solution xtal
_diffrn_ambient_temperature 150(2)
_diffrn_measured_fraction_theta_full 1.0
_diffrn_measured_fraction_theta_max 1.0
_diffrn_measurement_device_type
;
Bruker SMART CCD diffractometer
;
_diffrn_measurement_method '\w scans'
_diffrn_radiation_detector 'CCD area detector'
_diffrn_radiation_monochromator graphite
_diffrn_radiation_source 'sealed tube'
_diffrn_radiation_type 'Mo K\a'
_diffrn_radiation_wavelength .71073
_diffrn_reflns_av_R_equivalents .063
_diffrn_reflns_av_sigmaI/netI .076
_diffrn_reflns_limit_h_max 18
_diffrn_reflns_limit_h_min -18
_diffrn_reflns_limit_k_max 13
_diffrn_reflns_limit_k_min 0
_diffrn_reflns_limit_l_max 31
_diffrn_reflns_limit_l_min -31
_diffrn_reflns_number 40102
_diffrn_reflns_theta_full 34.65
_diffrn_reflns_theta_max 34.65
_diffrn_reflns_theta_min 1.89
_diffrn_standards_decay_% 0
_diffrn_standards_number 0
_exptl_absorpt_coefficient_mu 9.776
_exptl_absorpt_correction_T_max 1
_exptl_absorpt_correction_T_min .50
_exptl_absorpt_correction_type multi-scan
_exptl_absorpt_process_details
;
SADABS; Sheldrick, 1996
;
_exptl_crystal_colour colourless
_exptl_crystal_density_diffrn 2.007
_exptl_crystal_density_method 'not measured'
_exptl_crystal_description bar
_exptl_crystal_F_000 1104
_exptl_crystal_size_max .19
_exptl_crystal_size_mid .09
_exptl_crystal_size_min .08
_refine_diff_density_max 3.675
_refine_diff_density_min -3.252
_refine_ls_extinction_method none
_refine_ls_goodness_of_fit_all .987
_refine_ls_goodness_of_fit_ref 1.039
_refine_ls_hydrogen_treatment noref
_refine_ls_matrix_type full
_refine_ls_number_constraints 0
_refine_ls_number_parameters 217
_refine_ls_number_reflns 6097
_refine_ls_number_restraints 0
_refine_ls_R_factor_all .071
_refine_ls_R_factor_gt .044
_refine_ls_shift/su_max .005
_refine_ls_shift/su_mean .0001
_refine_ls_structure_factor_coef F
_refine_ls_weighting_scheme calc
_refine_ls_wR_factor_all .068
_refine_ls_wR_factor_ref .062
_reflns_d_resolution_high .625
_reflns_d_resolution_low 10.766
_reflns_Friedel_coverage 0
_reflns_limit_h_max 18
_reflns_limit_h_min 0
_reflns_limit_k_max 13
_reflns_limit_k_min 0
_reflns_limit_l_max 31
_reflns_limit_l_min -31
_reflns_number_gt 6097
_reflns_number_total 8228
_reflns_threshold_expression 'F    > 4.00 sig(F   )'
_cod_data_source_file b316458f.txt
_cod_data_source_block p1130
_cod_original_sg_symbol_Hall -p_2yn
_cod_original_sg_symbol_H-M P_1_21/n_1
_cod_database_code 7013919

loop_
_symmetry_equiv_pos_as_xyz
+x,+y,+z
1/2-x,1/2+y,1/2-z
-x,-y,-z
1/2+x,1/2-y,1/2+z

loop_
_atom_site_label
_atom_site_fract_x
_atom_site_fract_y
_atom_site_fract_z
_atom_site_U_iso_or_equiv
_atom_site_adp_type
_atom_site_calc_flag
_atom_site_calc_attached_atom
_atom_site_occupancy
_atom_site_disorder_assembly
_atom_site_disorder_group
Au .459034(16) .77573(3) .488363(10) .01828(9) Uani ? ? 1.00000 ? ?
Br .09504(6) .43254(9) .70373(3) .0373(3) Uani ? ? 1.00000 ? ?
C1 .3008(6) .7352(9) .6178(3) .034(3) Uani ? ? 1.00000 ? ?
N21 .2401(4) .7157(6) .5477(3) .024(2) Uani ? ? 1.00000 ? ?
C22 .2896(5) .7312(7) .4919(3) .019(2) Uani ? ? 1.00000 ? ?
N23 .2002(4) .7085(5) .4383(2) .0186(18) Uani ? ? 1.00000 ? ?
C24 .0962(5) .6773(8) .4604(3) .027(2) Uani ? ? 1.00000 ? ?
C25 .1221(5) .6816(9) .5290(3) .032(3) Uani ? ? 1.00000 ? ?
C2 .2122(5) .7077(6) .3674(3) .021(2) Uani ? ? 1.00000 ? ?
C31 .3157(5) .2807(6) .3613(3) .019(2) Uani ? ? 1.00000 ? ?
C32 .2610(5) .4172(7) .3795(3) .020(2) Uani ? ? 1.00000 ? ?
C33 .2735(4) .5618(6) .3479(2) .0170(19) Uani ? ? 1.00000 ? ?
C34 .3410(5) .5688(7) .2977(3) .022(2) Uani ? ? 1.00000 ? ?
C35 .3958(5) .4347(8) .2799(3) .025(2) Uani ? ? 1.00000 ? ?
C36 .3844(5) .2904(7) .3115(3) .022(2) Uani ? ? 1.00000 ? ?
C3 .2982(5) .1232(7) .3944(3) .023(2) Uani ? ? 1.00000 ? ?
N41 .2838(4) .1387(5) .4643(2) .0197(18) Uani ? ? 1.00000 ? ?
C42 .3720(4) .1797(7) .5170(3) .020(2) Uani ? ? 1.00000 ? ?
N43 .3205(4) .1872(7) .5718(3) .026(2) Uani ? ? 1.00000 ? ?
C44 .2032(5) .1488(9) .5538(3) .031(3) Uani ? ? 1.00000 ? ?
C45 .1803(5) .1184(8) .4869(3) .026(2) Uani ? ? 1.00000 ? ?
C4 .3815(7) .2302(10) .6405(3) .038(3) Uani ? ? 1.00000 ? ?
O01 .9871(4) .8079(7) .6616(3) .040(3) Uani ? ? 1.00000 ? ?
O02 .6513(4) .4551(7) .2091(3) .037(2) Uani ? ? 1.00000 ? ?
H1a .30394 .84658 .62912 .05200 Uiso ? ? 1.00000 ? ?
H1b .37848 .69619 .62287 .05200 Uiso ? ? 1.00000 ? ?
H1c .26007 .68103 .64762 .05200 Uiso ? ? 1.00000 ? ?
H4a .46134 .25514 .64039 .05700 Uiso ? ? 1.00000 ? ?
H4b .34480 .31996 .65689 .05700 Uiso ? ? 1.00000 ? ?
H4c .37922 .14329 .67060 .05700 Uiso ? ? 1.00000 ? ?
H01a 1.01022 .71154 .68207 .06100 Uiso ? ? 1.00000 ? ?
H01b 1.03399 .88829 .68310 .06100 Uiso ? ? 1.00000 ? ?
H02a .59719 .37236 .20481 .05500 Uiso ? ? 1.00000 ? ?
H02b .69752 .43538 .25110 .05500 Uiso ? ? 1.00000 ? ?
H24 .02143 .65698 .43263 .03300 Uiso ? ? 1.00000 ? ?
H25 .06895 .66414 .55909 .03900 Uiso ? ? 1.00000 ? ?
H2a .25576 .79884 .35911 .02700 Uiso ? ? 1.00000 ? ?
H2b .13598 .71246 .33961 .02700 Uiso ? ? 1.00000 ? ?
H32 .21456 .41129 .41382 .02400 Uiso ? ? 1.00000 ? ?
H34 .34938 .66695 .27544 .02700 Uiso ? ? 1.00000 ? ?
H35 .44218 .44096 .24550 .03100 Uiso ? ? 1.00000 ? ?
H36 .42331 .19838 .29914 .02800 Uiso ? ? 1.00000 ? ?
H3a .36477 .05787 .39328 .02800 Uiso ? ? 1.00000 ? ?
H3b .23014 .07345 .36889 .02800 Uiso ? ? 1.00000 ? ?
H44 .14841 .14429 .58369 .03900 Uiso ? ? 1.00000 ? ?
H45 .10656 .08855 .46020 .03300 Uiso ? ? 1.00000 ? ?

loop_
_atom_site_aniso_label
_atom_site_aniso_U_11
_atom_site_aniso_U_22
_atom_site_aniso_U_33
_atom_site_aniso_U_12
_atom_site_aniso_U_13
_atom_site_aniso_U_23
Au .01418(9) .02103(10) .01969(10) .00034(7) .00339(6) .00085(7)
Br .0339(3) .0419(4) .0334(3) -.0059(3) -.0006(3) -.0009(3)
C1 .026(3) .055(4) .020(3) -.003(3) .003(2) -.005(3)
N21 .017(2) .035(3) .022(2) .0021(18) .0058(16) -.0030(18)
C22 .018(2) .019(2) .022(2) .0013(18) .0044(17) -.0006(18)
N23 .0160(18) .018(2) .022(2) .0000(14) .0031(15) -.0042(15)
C24 .015(2) .039(3) .028(3) -.004(2) .0049(19) -.006(2)
C25 .023(3) .048(4) .027(3) -.005(3) .009(2) -.002(3)
C2 .027(2) .016(3) .022(2) -.0011(18) .007(2) .0011(17)
C31 .017(2) .020(2) .020(2) .0008(18) .0017(17) -.0021(18)
C32 .020(2) .023(2) .017(2) .0002(18) .0068(17) .0001(17)
C33 .018(2) .019(2) .0136(19) -.0019(17) .0007(15) -.0007(16)
C34 .021(2) .029(3) .015(2) -.004(2) .0024(17) .0010(18)
C35 .020(2) .039(3) .016(2) -.000(2) .0052(18) -.001(2)
C36 .019(2) .026(3) .022(2) .0028(18) .0038(18) -.0053(19)
C3 .026(2) .015(2) .027(2) -.0001(19) .003(2) -.0022(19)
N41 .0158(18) .018(2) .025(2) -.0009(15) .0025(15) .0031(16)
C42 .017(2) .022(2) .022(2) .0013(18) .0056(17) .0042(19)
N43 .017(2) .037(3) .024(2) -.0048(19) .0036(17) .004(2)
C44 .020(2) .046(4) .029(3) -.004(2) .009(2) .007(3)
C45 .016(2) .032(3) .029(3) -.004(2) .003(2) .005(2)
C4 .033(3) .060(5) .021(3) -.017(3) .006(2) -.000(3)
O01 .028(2) .050(3) .039(3) .003(2) -.003(2) -.003(2)
O02 .029(2) .043(3) .039(3) .005(2) .004(2) .003(2)

loop_
_atom_type_symbol
_atom_type_description
_atom_type_oxidation_number
_atom_type_number_in_cell
_atom_type_scat_dispersion_real
_atom_type_scat_dispersion_imag
_atom_type_scat_source
C ? 0 64 .002 .002 'Int Tables Vol IV Tables 2.2B and 2.3.1'
H ? 0 88 0 0 'Int Tables Vol IV Tables 2.2B and 2.3.1'
Au ? 0 4 -2.688 8.798 'Int Tables Vol IV Tables 2.2B and 2.3.1'
Br ? 0 4 -.374 2.456 'Int Tables Vol IV Tables 2.2B and 2.3.1'
N ? 0 16 .004 .003 'Int Tables Vol IV Tables 2.2B and 2.3.1'
O ? 0 8 .008 .006 'Int Tables Vol IV Tables 2.2B and 2.3.1'

loop_
_diffrn_attenuator_code
_diffrn_attenuator_scale
? ?

loop_
_geom_angle_atom_site_label_1
_geom_angle_atom_site_label_2
_geom_angle_atom_site_label_3
_geom_angle_site_symmetry_1
_geom_angle_site_symmetry_2
_geom_angle_site_symmetry_3
_geom_angle
_geom_angle_publ_flag
C22 Au C42 . . '3 666' 179.0(2) ?
N21 C1 H1a . . . 109.0 ?
N21 C1 H1b . . . 109.9 ?
N21 C1 H1c . . . 110.2 ?
H1a C1 H1b . . . 108.7 ?
H1a C1 H1c . . . 108.8 ?
H1b C1 H1c . . . 110.2 ?
C1 N21 C22 . . . 125.4(5) ?
C1 N21 C25 . . . 123.9(6) ?
C22 N21 C25 . . . 110.7(5) ?
Au C22 N21 . . . 128.1(4) ?
Au C22 N23 . . . 127.1(4) ?
N21 C22 N23 . . . 104.9(5) ?
C22 N23 C24 . . . 110.8(5) ?
C22 N23 C2 . . . 124.9(5) ?
C24 N23 C2 . . . 124.2(4) ?
N23 C24 C25 . . . 106.3(5) ?
N23 C24 H24 . . . 126.8 ?
C25 C24 H24 . . . 126.9 ?
N21 C25 C24 . . . 107.4(6) ?
N21 C25 H25 . . . 126.3 ?
C24 C25 H25 . . . 126.4 ?
N23 C2 C33 . . . 113.2(4) ?
N23 C2 H2a . . . 108.6 ?
N23 C2 H2b . . . 108.5 ?
C33 C2 H2a . . . 108.6 ?
C33 C2 H2b . . . 108.5 ?
H2a C2 H2b . . . 109.3 ?
C32 C31 C36 . . . 119.3(5) ?
C32 C31 C3 . . . 120.2(5) ?
C36 C31 C3 . . . 120.5(5) ?
C31 C32 C33 . . . 120.7(5) ?
C31 C32 H32 . . . 119.6 ?
C33 C32 H32 . . . 119.7 ?
C2 C33 C32 . . . 120.0(5) ?
C2 C33 C34 . . . 120.8(5) ?
C32 C33 C34 . . . 119.2(5) ?
C33 C34 C35 . . . 120.4(5) ?
C33 C34 H34 . . . 119.8 ?
C35 C34 H34 . . . 119.8 ?
C34 C35 C36 . . . 120.8(6) ?
C34 C35 H35 . . . 119.6 ?
C36 C35 H35 . . . 119.6 ?
C31 C36 C35 . . . 119.6(5) ?
C31 C36 H36 . . . 120.2 ?
C35 C36 H36 . . . 120.2 ?
C31 C3 N41 . . . 113.2(5) ?
C31 C3 H3a . . . 108.6 ?
C31 C3 H3b . . . 108.6 ?
N41 C3 H3a . . . 108.6 ?
N41 C3 H3b . . . 108.7 ?
H3a C3 H3b . . . 109.2 ?
C3 N41 C42 . . . 124.1(5) ?
C3 N41 C45 . . . 125.3(4) ?
C42 N41 C45 . . . 110.6(5) ?
N41 C42 N43 . . . 104.8(5) ?
N41 C42 Au . . '3 666' 126.8(4) ?
N43 C42 Au . . '3 666' 128.4(4) ?
C42 N43 C44 . . . 110.4(5) ?
C42 N43 C4 . . . 124.3(5) ?
C44 N43 C4 . . . 125.3(6) ?
N43 C44 C45 . . . 107.6(6) ?
N43 C44 H44 . . . 126.2 ?
C45 C44 H44 . . . 126.2 ?
N41 C45 C44 . . . 106.6(5) ?
N41 C45 H45 . . . 126.7 ?
C44 C45 H45 . . . 126.7 ?
N43 C4 H4a . . . 110.4 ?
N43 C4 H4b . . . 110.4 ?
N43 C4 H4c . . . 109.7 ?
H4a C4 H4b . . . 109.0 ?
H4a C4 H4c . . . 108.4 ?
H4b C4 H4c . . . 108.8 ?
H01a O01 H01b . . . 110.0 ?
H02a O02 H02b . . . 102.4 ?

loop_
_geom_bond_atom_site_label_1
_geom_bond_atom_site_label_2
_geom_bond_site_symmetry_1
_geom_bond_site_symmetry_2
_geom_bond_distance
_geom_bond_publ_flag
Au C22 . . 2.017(6) ?
Au C42 . '3 666' 2.019(5) ?
C1 N21 . . 1.454(8) ?
C1 H1a . . .963 ?
C1 H1b . . .947 ?
C1 H1c . . .946 ?
N21 C22 . . 1.354(8) ?
N21 C25 . . 1.379(8) ?
C22 N23 . . 1.355(7) ?
N23 C24 . . 1.388(8) ?
N23 C2 . . 1.451(8) ?
C24 C25 . . 1.348(9) ?
C24 H24 . . .952 ?
C25 H25 . . .952 ?
C2 C33 . . 1.506(8) ?
C2 H2a . . .950 ?
C2 H2b . . .952 ?
C31 C32 . . 1.393(8) ?
C31 C36 . . 1.393(8) ?
C31 C3 . . 1.512(8) ?
C32 C33 . . 1.391(8) ?
C32 H32 . . .952 ?
C33 C34 . . 1.387(8) ?
C34 C35 . . 1.375(9) ?
C34 H34 . . .952 ?
C35 C36 . . 1.386(9) ?
C35 H35 . . .952 ?
C36 H36 . . .952 ?
C3 N41 . . 1.445(8) ?
C3 H3a . . .952 ?
C3 H3b . . .951 ?
N41 C42 . . 1.366(6) ?
N41 C45 . . 1.373(8) ?
C42 N43 . . 1.346(8) ?
N43 C44 . . 1.379(8) ?
N43 C4 . . 1.466(8) ?
C44 C45 . . 1.338(9) ?
C44 H44 . . .952 ?
C45 H45 . . .952 ?
C4 H4a . . .951 ?
C4 H4b . . .955 ?
C4 H4c . . .951 ?
O01 H01a . . .924 ?
O01 H01b . . .921 ?
O02 H02a . . .931 ?
O02 H02b . . .921 ?

loop_
_geom_hbond_atom_site_label_D
_geom_hbond_atom_site_label_H
_geom_hbond_atom_site_label_A
_geom_hbond_site_symmetry_D
_geom_hbond_site_symmetry_H
_geom_hbond_site_symmetry_A
_geom_hbond_distance_DH
_geom_hbond_distance_HA
_geom_hbond_distance_DA
_geom_hbond_angle_DHA
_geom_hbond_publ_flag
? ? ? ? ? ? ? ? ? ? ?

loop_
_geom_torsion_atom_site_label_1
_geom_torsion_atom_site_label_2
_geom_torsion_atom_site_label_3
_geom_torsion_atom_site_label_4
_geom_torsion_site_symmetry_1
_geom_torsion_site_symmetry_2
_geom_torsion_site_symmetry_3
_geom_torsion_site_symmetry_4
_geom_torsion
_geom_torsion_publ_flag
? ? ? ? ? ? ? ? ? ?
